data_7202849
loop_
_publ_author_name
'Bernardo Masci'
'Pierre Thu\'ery'

_publ_section_title
;
 Versatility of {M(30-crown-10)} (M = K+, Ba2+) as a guest in UO22+
 complexes of [3.1.3.1]- and [3.3.3]homooxacalixarenes
;
_journal_issue 7
_journal_name_full CrystEngComm
_journal_page_first 582
_journal_paper_doi 10.1039/b703172f
_journal_volume 9
_journal_year 2007
_chemical_formula_sum 'C69 H103 Ba Cl9 O20 U'
_chemical_formula_weight 1946.93
_space_group_IT_number 92
_symmetry_cell_setting tetragonal
_symmetry_space_group_name_Hall 'P 4abw 2nw'
_symmetry_space_group_name_H-M 'P 41 21 2'
_atom_sites_solution_hydrogens geom
_atom_sites_solution_primary direct
_atom_sites_solution_secondary difmap
_audit_creation_method SHELXL-97
_cell_angle_alpha 90.00
_cell_angle_beta 90.00
_cell_angle_gamma 90.00
_cell_formula_units_Z 4
_cell_length_a 25.5120(5)
_cell_length_b 25.5120(5)
_cell_length_c 12.9978(4)
_cell_measurement_reflns_used 134219
_cell_measurement_temperature 100(2)
_cell_measurement_theta_max 25.68
_cell_measurement_theta_min 2.97
_cell_volume 8459.8(4)
_computing_cell_refinement 'HKL2000 (Otwinowski & Minor, 1997)'
_computing_data_collection 'COLLECT (Hooft, 1998)'
_computing_data_reduction 'HKL2000 (Otwinowski & Minor, 1997)'
_computing_molecular_graphics 'SHELXTL (Sheldrick, 1999)'
_computing_publication_material 'SHELXTL (Sheldrick, 1999); PLATON (Spek, 2003)'
_computing_structure_refinement 'SHELXL-97 (Sheldrick, 1997)'
_computing_structure_solution 'SHELXS-97 (Sheldrick, 1997)'
_diffrn_ambient_temperature 100(2)
_diffrn_measured_fraction_theta_full 0.993
_diffrn_measured_fraction_theta_max 0.993
_diffrn_measurement_device_type 'Nonius Kappa-CCD area-detector diffractometer'
_diffrn_measurement_method 'one \f and five \w scans with 2\% steps'
_diffrn_radiation_monochromator graphite
_diffrn_radiation_source 'fine-focus sealed tube'
_diffrn_radiation_type MoK\a
_diffrn_radiation_wavelength 0.71073
_diffrn_reflns_av_R_equivalents 0.0297
_diffrn_reflns_av_sigmaI/netI 0.0412
_diffrn_reflns_limit_h_max 31
_diffrn_reflns_limit_h_min -31
_diffrn_reflns_limit_k_max 21
_diffrn_reflns_limit_k_min -21
_diffrn_reflns_limit_l_max 15
_diffrn_reflns_limit_l_min -15
_diffrn_reflns_number 134219
_diffrn_reflns_theta_full 25.68
_diffrn_reflns_theta_max 25.68
_diffrn_reflns_theta_min 2.97
_diffrn_standards_decay_% 0
_diffrn_standards_interval_time 0
_diffrn_standards_number 0
_exptl_absorpt_coefficient_mu 2.722
_exptl_absorpt_correction_T_max 0.804
_exptl_absorpt_correction_T_min 0.589
_exptl_absorpt_correction_type multi-scan
_exptl_absorpt_process_details 'SCALEPACK (Otwinowski & Minor, 1997)'
_exptl_crystal_colour 'translucent light orange'
_exptl_crystal_density_diffrn 1.529
_exptl_crystal_description platelet
_exptl_crystal_F_000 3912
_exptl_crystal_size_max 0.17
_exptl_crystal_size_mid 0.16
_exptl_crystal_size_min 0.08
_refine_diff_density_max 2.007
_refine_diff_density_min -0.611
_refine_diff_density_rms 0.127
_refine_ls_abs_structure_details 'Flack H D (1983), Acta Cryst. A39, 876-881'
_refine_ls_abs_structure_Flack 0.011(6)
_refine_ls_extinction_method none
_refine_ls_goodness_of_fit_ref 0.982
_refine_ls_hydrogen_treatment constr
_refine_ls_matrix_type full
_refine_ls_number_parameters 479
_refine_ls_number_reflns 8005
_refine_ls_number_restraints 42
_refine_ls_restrained_S_all 0.989
_refine_ls_R_factor_all 0.0543
_refine_ls_R_factor_gt 0.0456
_refine_ls_shift/su_max 0.000
_refine_ls_shift/su_mean 0.000
_refine_ls_structure_factor_coef Fsqd
_refine_ls_weighting_details 'calc w=1/[\s^2^(Fo^2^)+(0.0874P)^2^+10.9194P] where P=(Fo^2^+2Fc^2^)/3'
_refine_ls_weighting_scheme calc
_refine_ls_wR_factor_gt 0.1198
_refine_ls_wR_factor_ref 0.1238
_reflns_number_gt 7051
_reflns_number_total 8005
_reflns_threshold_expression >2sigma(I)
_cod_data_source_file b703172f.txt
_cod_data_source_block 1
_cod_database_code 7202849

loop_
_symmetry_equiv_pos_as_xyz
'x, y, z'
'-x, -y, z+1/2'
'-y+1/2, x+1/2, z+1/4'
'y+1/2, -x+1/2, z+3/4'
'-x+1/2, y+1/2, -z+1/4'
'x+1/2, -y+1/2, -z+3/4'
'y, x, -z'
'-y, -x, -z+1/2'

loop_
_atom_site_label
_atom_site_type_symbol
_atom_site_fract_x
_atom_site_fract_y
_atom_site_fract_z
_atom_site_U_iso_or_equiv
_atom_site_adp_type
_atom_site_occupancy
_atom_site_symmetry_multiplicity
_atom_site_calc_flag
_atom_site_refinement_flags
_atom_site_disorder_assembly
_atom_site_disorder_group
U U 0.139333(8) 0.139333(8) 0.0000 0.02673(11) Uani 1 2 d S . .
Ba Ba 0.343652(15) 0.343652(15) 0.0000 0.04109(17) Uani 1 2 d S . .
O1 O 0.08835(19) 0.18910(18) 0.1083(4) 0.0317(11) Uani 1 1 d . . .
O2 O 0.09693(18) 0.17863(18) -0.1301(4) 0.0311(10) Uani 1 1 d . . .
O3 O 0.19442(17) 0.17532(18) -0.2779(4) 0.0342(12) Uani 1 1 d . . .
O4 O 0.08929(17) 0.08929(17) 0.0000 0.0361(14) Uani 1 2 d S . .
O5 O 0.18919(16) 0.18919(16) 0.0000 0.0305(13) Uani 1 2 d S . .
O6 O 0.3852(3) 0.4304(3) 0.1171(6) 0.0661(18) Uani 1 1 d . . .
O7 O 0.3240(3) 0.3572(3) 0.2189(5) 0.0733(19) Uani 1 1 d . . .
O8 O 0.2966(3) 0.2663(3) 0.1276(6) 0.075(2) Uani 1 1 d . . .
O9 O 0.3734(3) 0.2370(2) -0.0102(6) 0.0701(18) Uani 1 1 d . . .
O10 O 0.4467(2) 0.3144(3) 0.0496(5) 0.0647(17) Uani 1 1 d . . .
O11 O 0.0055(4) 0.1402(4) 0.1936(8) 0.060(3) Uani 0.642(16) 1 d PU . .
O12 O 0.0402(5) 0.1254(5) 0.2488(12) 0.035(4) Uani 0.358(16) 1 d PU . .
C1 C 0.1106(3) 0.2565(3) 0.2293(6) 0.0346(17) Uani 1 1 d . . .
C2 C 0.0903(3) 0.2400(3) 0.1315(5) 0.0285(15) Uani 1 1 d . . .
C3 C 0.0705(3) 0.2790(2) 0.0654(6) 0.0302(16) Uani 1 1 d . . .
C4 C 0.0722(3) 0.3311(3) 0.0931(5) 0.0314(15) Uani 1 1 d . . .
H4 H 0.0589 0.3558 0.0476 0.038 Uiso 1 1 calc R . .
C5 C 0.0930(2) 0.3483(2) 0.1869(5) 0.0288(15) Uani 1 1 d . . .
C6 C 0.1111(3) 0.3092(3) 0.2514(7) 0.0346(15) Uani 1 1 d . . .
H6 H 0.1246 0.3193 0.3148 0.042 Uiso 1 1 calc R . .
C7 C 0.0914(3) 0.4058(3) 0.2204(6) 0.0381(18) Uani 1 1 d . . .
C8 C 0.0841(4) 0.4437(3) 0.1299(7) 0.052(2) Uani 1 1 d . . .
H8A H 0.0520 0.4355 0.0945 0.078 Uiso 1 1 calc R . .
H8B H 0.1130 0.4403 0.0833 0.078 Uiso 1 1 calc R . .
H8C H 0.0825 0.4790 0.1552 0.078 Uiso 1 1 calc R . .
C9 C 0.0451(3) 0.4126(3) 0.2950(7) 0.053(2) Uani 1 1 d . . .
H9A H 0.0135 0.4003 0.2628 0.079 Uiso 1 1 calc R . .
H9B H 0.0413 0.4490 0.3122 0.079 Uiso 1 1 calc R . .
H9C H 0.0515 0.3928 0.3564 0.079 Uiso 1 1 calc R . .
C10 C 0.1411(3) 0.4205(3) 0.2774(7) 0.053(2) Uani 1 1 d . . .
H10A H 0.1384 0.4561 0.3012 0.079 Uiso 1 1 calc R . .
H10B H 0.1706 0.4173 0.2320 0.079 Uiso 1 1 calc R . .
H10C H 0.1456 0.3976 0.3353 0.079 Uiso 1 1 calc R . .
C11 C 0.0420(3) 0.2628(3) -0.0325(5) 0.0309(16) Uani 1 1 d . . .
H11A H 0.0100 0.2832 -0.0372 0.037 Uiso 1 1 calc R . .
H11B H 0.0319 0.2263 -0.0257 0.037 Uiso 1 1 calc R . .
C12 C 0.0716(3) 0.2689(3) -0.1330(6) 0.0329(16) Uani 1 1 d . . .
C13 C 0.0965(2) 0.2258(3) -0.1788(6) 0.0281(15) Uani 1 1 d . . .
C14 C 0.1186(3) 0.2306(3) -0.2752(5) 0.0290(16) Uani 1 1 d . . .
C15 C 0.1181(3) 0.2797(3) -0.3275(6) 0.0356(16) Uani 1 1 d . . .
H15 H 0.1342 0.2832 -0.3913 0.043 Uiso 1 1 calc R . .
C16 C 0.0929(3) 0.3228(3) -0.2818(5) 0.0327(17) Uani 1 1 d . . .
C17 C 0.0705(3) 0.3159(3) -0.1879(6) 0.0352(17) Uani 1 1 d . . .
H17 H 0.0533 0.3443 -0.1584 0.042 Uiso 1 1 calc R . .
C18 C 0.0909(3) 0.3760(3) -0.3365(6) 0.0386(17) Uani 1 1 d . . .
C19 C 0.1111(5) 0.4192(4) -0.2750(9) 0.085(4) Uani 1 1 d . . .
H19A H 0.1058 0.4516 -0.3111 0.128 Uiso 1 1 calc R . .
H19B H 0.1479 0.4141 -0.2631 0.128 Uiso 1 1 calc R . .
H19C H 0.0930 0.4203 -0.2103 0.128 Uiso 1 1 calc R . .
C20 C 0.1202(4) 0.3745(4) -0.4427(8) 0.072(3) Uani 1 1 d . . .
H20A H 0.1052 0.4002 -0.4881 0.107 Uiso 1 1 calc R . .
H20B H 0.1167 0.3403 -0.4727 0.107 Uiso 1 1 calc R . .
H20C H 0.1567 0.3823 -0.4324 0.107 Uiso 1 1 calc R . .
C21 C 0.0329(4) 0.3881(4) -0.3641(9) 0.071(3) Uani 1 1 d . . .
H21A H 0.0119 0.3872 -0.3028 0.106 Uiso 1 1 calc R . .
H21B H 0.0202 0.3624 -0.4119 0.106 Uiso 1 1 calc R . .
H21C H 0.0306 0.4223 -0.3947 0.106 Uiso 1 1 calc R . .
C22 C 0.1441(3) 0.1845(3) -0.3255(5) 0.0327(15) Uani 1 1 d . . .
H22A H 0.1220 0.1538 -0.3179 0.039 Uiso 1 1 calc R . .
H22B H 0.1486 0.1913 -0.3984 0.039 Uiso 1 1 calc R . .
C23 C 0.2164(3) 0.1272(3) -0.3067(6) 0.0369(17) Uani 1 1 d . . .
H23A H 0.2327 0.1305 -0.3738 0.044 Uiso 1 1 calc R . .
H23B H 0.1891 0.1009 -0.3113 0.044 Uiso 1 1 calc R . .
C24 C 0.3695(5) 0.4808(4) 0.0880(12) 0.086(4) Uani 1 1 d . . .
H24A H 0.3985 0.5048 0.0984 0.103 Uiso 1 1 calc R . .
H24B H 0.3410 0.4920 0.1325 0.103 Uiso 1 1 calc R . .
C25 C 0.3860(5) 0.4245(6) 0.2220(9) 0.088(4) Uani 1 1 d . . .
H25A H 0.3952 0.4577 0.2536 0.105 Uiso 1 1 calc R . .
H25B H 0.4128 0.3992 0.2403 0.105 Uiso 1 1 calc R . .
C26 C 0.3348(6) 0.4067(5) 0.2634(12) 0.103(5) Uani 1 1 d . . .
H26A H 0.3364 0.4037 0.3377 0.123 Uiso 1 1 calc R . .
H26B H 0.3075 0.4315 0.2457 0.123 Uiso 1 1 calc R . .
C27 C 0.2753(4) 0.3355(4) 0.2490(11) 0.077(3) Uani 1 1 d . . .
H27A H 0.2470 0.3510 0.2094 0.092 Uiso 1 1 calc R . .
H27B H 0.2689 0.3422 0.3213 0.092 Uiso 1 1 calc R . .
C28 C 0.2781(5) 0.2763(4) 0.2289(9) 0.083(3) Uani 1 1 d . . .
H28A H 0.3014 0.2601 0.2785 0.100 Uiso 1 1 calc R . .
H28B H 0.2435 0.2610 0.2374 0.100 Uiso 1 1 calc R . .
C29 C 0.3049(6) 0.2121(4) 0.1140(11) 0.099(5) Uani 1 1 d . . .
H29A H 0.2717 0.1935 0.1183 0.119 Uiso 1 1 calc R . .
H29B H 0.3278 0.1989 0.1676 0.119 Uiso 1 1 calc R . .
C30 C 0.3300(5) 0.2029(5) 0.0076(12) 0.097(4) Uani 1 1 d . . .
H30A H 0.3417 0.1668 0.0029 0.116 Uiso 1 1 calc R . .
H30B H 0.3039 0.2085 -0.0454 0.116 Uiso 1 1 calc R . .
C31 C 0.4196(5) 0.2255(5) 0.0623(10) 0.090(4) Uani 1 1 d . . .
H31A H 0.4317 0.1897 0.0540 0.108 Uiso 1 1 calc R . .
H31B H 0.4096 0.2310 0.1335 0.108 Uiso 1 1 calc R . .
C32 C 0.4635(4) 0.2661(4) 0.0282(8) 0.070(3) Uani 1 1 d . . .
H32A H 0.4959 0.2590 0.0648 0.085 Uiso 1 1 calc R . .
H32B H 0.4702 0.2628 -0.0450 0.085 Uiso 1 1 calc R . .
C33 C 0.4844(4) 0.3522(6) 0.0190(10) 0.103(5) Uani 1 1 d . . .
H33A H 0.5190 0.3377 0.0303 0.124 Uiso 1 1 calc R . .
H33B H 0.4808 0.3827 0.0631 0.124 Uiso 1 1 calc R . .
C34 C 0.4710(4) 0.2735(4) 0.4115(9) 0.068(3) Uani 1 1 d . . .
H34 H 0.4913 0.3038 0.4355 0.082 Uiso 1 1 calc R . .
C35 C 0.5649(11) 0.4324(9) 0.2970(15) 0.079(6) Uani 0.50 1 d P . .
Cl1 Cl 0.41302(16) 0.29642(16) 0.3572(3) 0.1168(13) Uani 1 1 d U . .
Cl2 Cl 0.50774(12) 0.24112(12) 0.3126(3) 0.0882(9) Uani 1 1 d U . .
Cl3 Cl 0.46109(12) 0.23136(15) 0.5154(3) 0.0962(10) Uani 1 1 d U . .
Cl4 Cl 0.5209(3) 0.4841(3) 0.2789(4) 0.0710(18) Uani 0.50 1 d PU . .
Cl5 Cl 0.54642(13) 0.37346(11) 0.2496(3) 0.0859(8) Uani 1 1 d U . .

loop_
_atom_site_aniso_label
_atom_site_aniso_U_11
_atom_site_aniso_U_22
_atom_site_aniso_U_33
_atom_site_aniso_U_23
_atom_site_aniso_U_13
_atom_site_aniso_U_12
U 0.02098(12) 0.02098(12) 0.03822(18) -0.00176(12) 0.00176(12) -0.00131(12)
Ba 0.02410(18) 0.02410(18) 0.0751(4) 0.0031(2) -0.0031(2) 0.0021(2)
O1 0.029(3) 0.024(2) 0.042(3) 0.001(2) 0.009(2) 0.0009(19)
O2 0.026(2) 0.029(3) 0.038(3) -0.004(2) -0.001(2) 0.0030(19)
O3 0.024(2) 0.034(3) 0.045(3) -0.003(2) -0.0056(19) 0.005(2)
O4 0.029(2) 0.029(2) 0.049(4) -0.004(3) 0.004(3) 0.000(3)
O5 0.0285(19) 0.0285(19) 0.034(3) 0.001(2) -0.001(2) -0.001(2)
O6 0.059(4) 0.049(4) 0.090(5) -0.011(4) 0.000(4) -0.004(3)
O7 0.061(4) 0.072(5) 0.087(5) 0.013(4) 0.004(3) 0.006(3)
O8 0.078(5) 0.054(4) 0.094(6) 0.026(4) -0.018(4) -0.019(3)
O9 0.063(4) 0.044(3) 0.103(5) -0.002(4) -0.010(4) 0.003(3)
O10 0.039(3) 0.074(5) 0.081(4) -0.011(4) 0.000(3) 0.006(3)
O11 0.050(5) 0.072(5) 0.059(5) -0.004(4) 0.011(4) 0.000(4)
O12 0.035(6) 0.040(6) 0.030(6) 0.004(4) 0.004(4) -0.002(4)
C1 0.027(3) 0.032(4) 0.045(5) 0.002(3) 0.006(3) 0.003(3)
C2 0.021(3) 0.030(4) 0.034(4) 0.001(3) 0.006(3) 0.000(3)
C3 0.023(3) 0.021(3) 0.047(4) 0.000(3) 0.009(3) 0.000(3)
C4 0.030(4) 0.025(3) 0.040(4) 0.002(3) 0.004(3) 0.000(3)
C5 0.025(3) 0.021(3) 0.041(4) -0.005(3) 0.007(3) 0.000(3)
C6 0.034(4) 0.035(4) 0.034(4) -0.003(4) 0.001(4) 0.006(3)
C7 0.041(4) 0.025(4) 0.049(5) -0.006(3) 0.002(3) -0.004(3)
C8 0.068(6) 0.022(4) 0.066(6) -0.007(4) 0.000(5) -0.006(4)
C9 0.050(5) 0.027(4) 0.082(6) -0.018(4) 0.028(4) -0.002(3)
C10 0.045(5) 0.051(5) 0.063(6) -0.010(4) -0.004(4) -0.012(4)
C11 0.021(3) 0.030(4) 0.042(4) -0.001(3) 0.003(3) 0.003(3)
C12 0.026(4) 0.034(4) 0.039(4) -0.014(3) -0.005(3) -0.003(3)
C13 0.018(3) 0.028(4) 0.039(4) -0.004(3) -0.004(3) 0.000(3)
C14 0.025(3) 0.031(4) 0.032(4) -0.005(3) -0.008(3) 0.006(3)
C15 0.026(3) 0.039(4) 0.042(4) 0.000(3) -0.003(3) 0.004(3)
C16 0.027(4) 0.029(4) 0.042(4) 0.002(3) -0.004(3) 0.003(3)
C17 0.034(4) 0.023(4) 0.049(5) -0.007(3) -0.015(3) 0.006(3)
C18 0.033(4) 0.030(4) 0.052(5) 0.005(3) -0.009(3) 0.001(3)
C19 0.114(7) 0.060(5) 0.081(7) 0.013(5) -0.021(6) -0.018(5)
C20 0.078(6) 0.054(5) 0.083(6) 0.023(4) 0.023(5) 0.011(4)
C21 0.053(6) 0.071(7) 0.089(8) 0.034(6) -0.009(5) 0.012(5)
C22 0.029(4) 0.037(4) 0.031(3) -0.003(3) -0.003(3) 0.002(3)
C23 0.032(4) 0.045(5) 0.034(4) -0.001(3) -0.011(3) 0.012(3)
C24 0.075(8) 0.046(6) 0.136(12) -0.004(6) 0.007(8) -0.009(5)
C25 0.067(7) 0.124(11) 0.071(9) -0.031(7) 0.009(6) -0.023(7)
C26 0.130(11) 0.067(7) 0.111(11) -0.021(8) 0.047(10) -0.014(7)
C27 0.059(6) 0.067(6) 0.105(8) 0.020(7) 0.022(7) 0.006(5)
C28 0.076(8) 0.068(7) 0.105(9) 0.047(7) 0.002(7) -0.008(5)
C29 0.145(12) 0.039(6) 0.114(11) 0.019(6) -0.026(10) -0.040(7)
C30 0.109(10) 0.069(7) 0.113(10) -0.003(8) -0.021(10) -0.029(7)
C31 0.101(10) 0.087(9) 0.083(8) 0.001(7) -0.020(7) 0.046(8)
C32 0.055(6) 0.081(7) 0.075(7) -0.011(6) -0.003(5) 0.033(6)
C33 0.044(6) 0.167(14) 0.098(10) -0.062(10) 0.006(6) -0.027(7)
C34 0.066(6) 0.053(6) 0.086(7) -0.020(5) -0.027(6) -0.002(5)
C35 0.103(18) 0.065(14) 0.068(11) 0.016(12) 0.014(13) 0.020(11)
Cl1 0.100(2) 0.114(3) 0.137(3) -0.015(2) -0.048(2) 0.047(2)
Cl2 0.0774(18) 0.0768(18) 0.110(2) -0.0114(16) -0.0319(17) -0.0023(15)
Cl3 0.0694(17) 0.110(2) 0.109(2) 0.009(2) -0.0234(18) -0.0092(16)
Cl4 0.071(4) 0.052(3) 0.089(5) -0.001(4) 0.002(4) 0.011(2)
Cl5 0.111(2) 0.0636(14) 0.0833(17) -0.0020(16) 0.019(2) 0.0107(14)

loop_
_atom_type_symbol
_atom_type_description
_atom_type_scat_dispersion_real
_atom_type_scat_dispersion_imag
_atom_type_scat_source
C C 0.0033 0.0016 'International Tables Vol C Tables 4.2.6.8 and 6.1.1.4'
H H 0.0000 0.0000 'International Tables Vol C Tables 4.2.6.8 and 6.1.1.4'
O O 0.0106 0.0060 'International Tables Vol C Tables 4.2.6.8 and 6.1.1.4'
Ba Ba -0.3244 2.2819 'International Tables Vol C Tables 4.2.6.8 and 6.1.1.4'
U U -9.6767 9.6646 'International Tables Vol C Tables 4.2.6.8 and 6.1.1.4'
Cl Cl 0.1484 0.1585 'International Tables Vol C Tables 4.2.6.8 and 6.1.1.4'

loop_
_geom_angle_atom_site_label_1
_geom_angle_atom_site_label_2
_geom_angle_atom_site_label_3
_geom_angle
_geom_angle_site_symmetry_1
_geom_angle_site_symmetry_3
_geom_angle_publ_flag
O5 U O4 180 . . ?
O5 U O2 91.43(13) . . ?
O4 U O2 88.57(13) . . ?
O5 U O2 91.43(13) . 7 ?
O4 U O2 88.57(13) . 7 ?
O2 U O2 177.1(3) . 7 ?
O5 U O1 90.55(12) . . ?
O4 U O1 89.45(12) . . ?
O2 U O1 86.68(17) . . ?
O2 U O1 93.29(17) 7 . ?
O5 U O1 90.55(12) . 7 ?
O4 U O1 89.45(12) . 7 ?
O2 U O1 93.29(17) . 7 ?
O2 U O1 86.68(17) 7 7 ?
O1 U O1 178.9(2) . 7 ?
O10 Ba O10 123.3(3) . 7 ?
O10 Ba O9 164.0(2) . 7 ?
O10 Ba O9 60.27(19) 7 7 ?
O10 Ba O9 60.26(19) . . ?
O10 Ba O9 164.0(2) 7 . ?
O9 Ba O9 121.3(3) 7 . ?
O10 Ba O8 132.2(2) . 7 ?
O10 Ba O8 94.4(2) 7 7 ?
O9 Ba O8 58.2(2) 7 7 ?
O9 Ba O8 75.7(2) . 7 ?
O10 Ba O8 94.4(2) . . ?
O10 Ba O8 132.2(2) 7 . ?
O9 Ba O8 75.7(2) 7 . ?
O9 Ba O8 58.2(2) . . ?
O8 Ba O8 75.8(3) 7 . ?
O10 Ba O6 74.85(19) . . ?
O10 Ba O6 60.0(2) 7 . ?
O9 Ba O6 97.1(2) 7 . ?
O9 Ba O6 131.6(2) . . ?
O8 Ba O6 152.3(2) 7 . ?
O8 Ba O6 112.3(2) . . ?
O10 Ba O6 60.0(2) . 7 ?
O10 Ba O6 74.85(19) 7 7 ?
O9 Ba O6 131.6(2) 7 7 ?
O9 Ba O6 97.1(2) . 7 ?
O8 Ba O6 112.3(2) 7 7 ?
O8 Ba O6 152.3(2) . 7 ?
O6 Ba O6 73.4(3) . 7 ?
O10 Ba O7 93.9(2) . 7 ?
O10 Ba O7 88.20(19) 7 7 ?
O9 Ba O7 101.9(2) 7 7 ?
O9 Ba O7 75.9(2) . 7 ?
O8 Ba O7 55.9(2) 7 7 ?
O8 Ba O7 120.0(2) . 7 ?
O6 Ba O7 127.2(2) . 7 ?
O6 Ba O7 57.1(2) 7 7 ?
O10 Ba O7 88.20(19) . . ?
O10 Ba O7 93.88(19) 7 . ?
O9 Ba O7 75.9(2) 7 . ?
O9 Ba O7 101.9(2) . . ?
O8 Ba O7 120.0(2) 7 . ?
O8 Ba O7 55.9(2) . . ?
O6 Ba O7 57.1(2) . . ?
O6 Ba O7 127.2(2) 7 . ?
O7 Ba O7 175.6(3) 7 . ?
C2 O1 U 130.8(4) . . ?
C13 O2 U 138.6(4) . . ?
C23 O3 C22 112.6(5) . . ?
C25 O6 C24 112.0(10) . . ?
C25 O6 Ba 116.3(7) . . ?
C24 O6 Ba 117.2(7) . . ?
C26 O7 C27 114.0(9) . . ?
C26 O7 Ba 118.1(7) . . ?
C27 O7 Ba 112.0(7) . . ?
C29 O8 C28 110.0(9) . . ?
C29 O8 Ba 123.0(8) . . ?
C28 O8 Ba 123.8(6) . . ?
C30 O9 C31 112.3(9) . . ?
C30 O9 Ba 111.8(7) . . ?
C31 O9 Ba 111.2(6) . . ?
C32 O10 C33 110.6(9) . . ?
C32 O10 Ba 119.8(6) . . ?
C33 O10 Ba 112.9(7) . . ?
C6 C1 C2 118.3(7) . . ?
C6 C1 C23 121.7(7) . 7 ?
C2 C1 C23 119.9(6) . 7 ?
O1 C2 C3 122.4(6) . . ?
O1 C2 C1 119.9(6) . . ?
C3 C2 C1 117.6(6) . . ?
C4 C3 C2 120.7(7) . . ?
C4 C3 C11 119.6(6) . . ?
C2 C3 C11 119.4(6) . . ?
C3 C4 C5 122.8(7) . . ?
C6 C5 C4 115.3(6) . . ?
C6 C5 C7 121.9(7) . . ?
C4 C5 C7 122.6(6) . . ?
C1 C6 C5 125.2(8) . . ?
C10 C7 C8 108.7(7) . . ?
C10 C7 C5 110.8(6) . . ?
C8 C7 C5 112.9(6) . . ?
C10 C7 C9 107.8(7) . . ?
C8 C7 C9 108.6(7) . . ?
C5 C7 C9 108.0(6) . . ?
C3 C11 C12 116.9(6) . . ?
C17 C12 C13 117.7(7) . . ?
C17 C12 C11 121.3(6) . . ?
C13 C12 C11 120.7(6) . . ?
O2 C13 C14 119.8(6) . . ?
O2 C13 C12 120.0(6) . . ?
C14 C13 C12 120.1(7) . . ?
C13 C14 C15 120.4(6) . . ?
C13 C14 C22 120.4(6) . . ?
C15 C14 C22 119.1(6) . . ?
C16 C15 C14 119.4(7) . . ?
C17 C16 C15 118.0(7) . . ?
C17 C16 C18 121.2(7) . . ?
C15 C16 C18 120.8(6) . . ?
C16 C17 C12 124.3(7) . . ?
C19 C18 C16 113.7(7) . . ?
C19 C18 C21 108.3(9) . . ?
C16 C18 C21 108.4(6) . . ?
C19 C18 C20 109.4(8) . . ?
C16 C18 C20 111.8(6) . . ?
C21 C18 C20 104.8(7) . . ?
O3 C22 C14 109.1(5) . . ?
O3 C23 C1 110.1(6) . 7 ?
O6 C24 C33 113.6(10) . 7 ?
O6 C25 C26 112.4(11) . . ?
O7 C26 C25 107.3(10) . . ?
O7 C27 C28 107.3(8) . . ?
O8 C28 C27 110.4(8) . . ?
O8 C29 C30 108.9(10) . . ?
O9 C30 C29 112.1(10) . . ?
O9 C31 C32 104.2(9) . . ?
O10 C32 C31 108.5(8) . . ?
O10 C33 C24 115.5(9) . 7 ?
Cl3 C34 Cl1 113.5(7) . . ?
Cl3 C34 Cl2 110.2(6) . . ?
Cl1 C34 Cl2 108.0(6) . . ?
Cl5 C35 Cl4 116.3(17) . . ?
Cl5 C35 Cl5 113.2(11) . 8_665 ?
Cl4 C35 Cl5 107.1(13) . 8_665 ?
Cl5 C35 Cl4 101.9(10) 8_665 8_665 ?

loop_
_geom_bond_atom_site_label_1
_geom_bond_atom_site_label_2
_geom_bond_distance
_geom_bond_site_symmetry_2
_geom_bond_publ_flag
U O5 1.799(6) . ?
U O4 1.806(6) . ?
U O2 2.244(5) . ?
U O2 2.244(5) 7 ?
U O1 2.299(4) . ?
U O1 2.299(4) 7 ?
Ba O10 2.809(6) . ?
Ba O10 2.809(6) 7 ?
Ba O9 2.828(6) 7 ?
Ba O9 2.828(6) . ?
Ba O8 2.844(7) 7 ?
Ba O8 2.844(7) . ?
Ba O6 2.889(6) . ?
Ba O6 2.889(6) 7 ?
Ba O7 2.910(7) 7 ?
Ba O7 2.910(7) . ?
O1 C2 1.335(8) . ?
O1 O11 2.694(11) . ?
O1 O12 2.737(14) . ?
O2 C13 1.359(8) . ?
O3 C23 1.400(9) . ?
O3 C22 1.445(8) . ?
O6 C25 1.373(13) . ?
O6 C24 1.398(13) . ?
O7 C26 1.416(13) . ?
O7 C27 1.414(11) . ?
O8 C29 1.411(13) . ?
O8 C28 1.422(14) . ?
O9 C30 1.427(13) . ?
O9 C31 1.536(13) . ?
O10 C32 1.334(11) . ?
O10 C33 1.417(14) . ?
C1 C6 1.374(10) . ?
C1 C2 1.436(10) . ?
C1 C23 1.496(10) 7 ?
C2 C3 1.407(10) . ?
C3 C4 1.377(9) . ?
C3 C11 1.523(10) . ?
C4 C5 1.401(10) . ?
C5 C6 1.383(10) . ?
C5 C7 1.530(9) . ?
C7 C10 1.516(11) . ?
C7 C8 1.534(11) . ?
C7 C9 1.538(11) . ?
C11 C12 1.517(10) . ?
C12 C17 1.396(10) . ?
C12 C13 1.403(10) . ?
C13 C14 1.380(10) . ?
C14 C15 1.427(10) . ?
C14 C22 1.493(10) . ?
C15 C16 1.404(10) . ?
C16 C17 1.359(10) . ?
C16 C18 1.532(10) . ?
C18 C19 1.456(13) . ?
C18 C21 1.555(11) . ?
C18 C20 1.570(12) . ?
C23 C1 1.496(10) 7 ?
C24 C33 1.462(18) 7 ?
C25 C26 1.484(17) . ?
C27 C28 1.535(15) . ?
C29 C30 1.542(19) . ?
C31 C32 1.590(18) . ?
C33 C24 1.462(18) 7 ?
C34 Cl3 1.745(12) . ?
C34 Cl1 1.739(10) . ?
C34 Cl2 1.793(12) . ?
C35 C35 1.23(4) 8_665 ?
C35 Cl5 1.69(3) . ?
C35 Cl4 1.75(2) . ?
C35 Cl5 1.77(3) 8_665 ?
C35 Cl4 1.99(2) 8_665 ?
Cl4 Cl4 0.771(9) 8_665 ?
Cl4 C35 1.99(2) 8_665 ?
Cl5 C35 1.77(3) 8_665 ?
